data_7208334
loop_
_publ_author_name
'Jarvis, A. G.'
'Sparkes, H. A.'
'Tallentire, S. E.'
'Hatcher, L. E.'
'Warren, M. R.'
'Raithby, P. R.'
'Allan, D. R.'
'Whitwood, A. C.'
'Cockett, M. C. R.'
'Duckett, S. B.'
'Clark, J. L.'
'Fairlamb, I. J. S.'

_publ_section_title
;
 Photochemical-mediated solid-state [2+2]-cycloaddition reactions of an
 unsymmetrical dibenzylidene acetone (monothiophos-dba)
;
_journal_issue 17
_journal_name_full CrystEngComm
_journal_page_first 5564
_journal_paper_doi 10.1039/c2ce25480h
_journal_volume 14
_journal_year 2012
_chemical_formula_moiety 'C29 H23 O P S'
_chemical_formula_sum 'C29 H23 O P S'
_chemical_formula_weight 450.5
_chemical_name_systematic
;
?
;
_space_group_IT_number 14
_symmetry_cell_setting monoclinic
_symmetry_space_group_name_Hall '-P 2yn'
_symmetry_space_group_name_H-M 'P 1 21/n 1'
_atom_sites_solution_hydrogens geom
_atom_sites_solution_primary direct
_atom_sites_solution_secondary difmap
_audit_creation_method SHELXL-97
_cell_angle_alpha 90.00
_cell_angle_beta 101.8810(10)
_cell_angle_gamma 90.00
_cell_formula_units_Z 4
_cell_length_a 9.4829(7)
_cell_length_b 17.0177(13)
_cell_length_c 14.5741(11)
_cell_measurement_reflns_used 9550
_cell_measurement_temperature 110(2)
_cell_measurement_theta_max 28.27
_cell_measurement_theta_min 2.36
_cell_volume 2301.5(3)
_computing_cell_refinement 'Bruker SMART'
_computing_data_collection 'Bruker SMART'
_computing_data_reduction 'Bruker SAINT'
_computing_molecular_graphics 'Bruker SHELXTL'
_computing_publication_material 'Bruker SHELXTL'
_computing_structure_refinement 'SHELXL-97 (Sheldrick, 1997)'
_computing_structure_solution 'SHELXS-97 (Sheldrick, 1997)'
_diffrn_ambient_temperature 110(2)
_diffrn_measured_fraction_theta_full 0.999
_diffrn_measured_fraction_theta_max 0.999
_diffrn_measurement_device_type 'CCD area detector'
_diffrn_measurement_method 'phi and omega scans'
_diffrn_radiation_monochromator graphite
_diffrn_radiation_source 'fine-focus sealed tube'
_diffrn_radiation_type MoK\a
_diffrn_radiation_wavelength 0.71073
_diffrn_reflns_av_R_equivalents 0.0248
_diffrn_reflns_av_sigmaI/netI 0.0205
_diffrn_reflns_limit_h_max 12
_diffrn_reflns_limit_h_min -12
_diffrn_reflns_limit_k_max 22
_diffrn_reflns_limit_k_min -22
_diffrn_reflns_limit_l_max 19
_diffrn_reflns_limit_l_min -19
_diffrn_reflns_number 23431
_diffrn_reflns_theta_full 28.31
_diffrn_reflns_theta_max 28.31
_diffrn_reflns_theta_min 1.86
_exptl_absorpt_coefficient_mu 0.230
_exptl_absorpt_correction_T_max 0.973
_exptl_absorpt_correction_T_min 0.841
_exptl_absorpt_correction_type multi-scan
_exptl_absorpt_process_details 'SADABS v2.10 (Sheldrick)'
_exptl_crystal_colour yellow
_exptl_crystal_density_diffrn 1.300
_exptl_crystal_density_method 'not measured'
_exptl_crystal_description block
_exptl_crystal_F_000 944
_exptl_crystal_size_max 0.17
_exptl_crystal_size_mid 0.13
_exptl_crystal_size_min 0.12
_refine_diff_density_max 0.435
_refine_diff_density_min -0.206
_refine_diff_density_rms 0.053
_refine_ls_extinction_method none
_refine_ls_goodness_of_fit_ref 1.044
_refine_ls_hydrogen_treatment constr
_refine_ls_matrix_type full
_refine_ls_number_parameters 289
_refine_ls_number_reflns 5718
_refine_ls_number_restraints 0
_refine_ls_restrained_S_all 1.044
_refine_ls_R_factor_all 0.0425
_refine_ls_R_factor_gt 0.0360
_refine_ls_shift/su_max 0.001
_refine_ls_shift/su_mean 0.000
_refine_ls_structure_factor_coef Fsqd
_refine_ls_weighting_details 'calc w=1/[\s^2^(Fo^2^)+(0.0556P)^2^+0.7477P] where P=(Fo^2^+2Fc^2^)/3'
_refine_ls_weighting_scheme calc
_refine_ls_wR_factor_gt 0.0940
_refine_ls_wR_factor_ref 0.0991
_reflns_number_gt 4934
_reflns_number_total 5718
_reflns_threshold_expression >2sigma(I)
_cod_data_source_file c2ce25480h.txt
_cod_data_source_block ijf0909m
_cod_depositor_comments
;
The following automatic conversions were performed:

'_symmetry_cell_setting' value 'Monoclinic' changed to 'monoclinic'
according to /home/saulius/struct/CIF-dictionaries/cif_core.dic
dictionary named 'cif_core.dic' version 2.4.1 from 2010-06-29.

Automatic conversion script
Id: cif_fix_values 1891 2012-01-12 08:04:46Z andrius 
;
_cod_original_sg_symbol_H-M P2(1)/n
_cod_database_code 7208334

loop_
_symmetry_equiv_pos_as_xyz
'x, y, z'
'-x+1/2, y+1/2, -z+1/2'
'-x, -y, -z'
'x-1/2, -y-1/2, z-1/2'

loop_
_atom_site_label
_atom_site_type_symbol
_atom_site_fract_x
_atom_site_fract_y
_atom_site_fract_z
_atom_site_U_iso_or_equiv
_atom_site_adp_type
_atom_site_occupancy
_atom_site_symmetry_multiplicity
_atom_site_calc_flag
_atom_site_refinement_flags
C1 C 0.96010(14) 0.05394(8) 0.22191(10) 0.0269(3) Uani 1 1 d .
H1 H 1.0157 0.0256 0.2730 0.032 Uiso 1 1 calc R
C2 C 1.00608(15) 0.05911(8) 0.13740(10) 0.0300(3) Uani 1 1 d .
H2 H 1.0929 0.0339 0.1310 0.036 Uiso 1 1 calc R
C3 C 0.92666(16) 0.10061(9) 0.06233(10) 0.0311(3) Uani 1 1 d .
H3 H 0.9594 0.1038 0.0051 0.037 Uiso 1 1 calc R
C4 C 0.79913(16) 0.13750(9) 0.07092(10) 0.0330(3) Uani 1 1 d .
H4 H 0.7444 0.1660 0.0197 0.040 Uiso 1 1 calc R
C5 C 0.75243(15) 0.13227(8) 0.15512(10) 0.0298(3) Uani 1 1 d .
H5 H 0.6652 0.1574 0.1609 0.036 Uiso 1 1 calc R
C6 C 0.83151(14) 0.09064(8) 0.23162(9) 0.0240(3) Uani 1 1 d .
C7 C 0.77573(14) 0.08757(8) 0.31824(10) 0.0248(3) Uani 1 1 d .
H7 H 0.6842 0.1110 0.3160 0.030 Uiso 1 1 calc R
C8 C 0.83926(14) 0.05546(8) 0.39998(9) 0.0241(3) Uani 1 1 d .
H8 H 0.9278 0.0285 0.4030 0.029 Uiso 1 1 calc R
C9 C 0.77967(14) 0.05946(7) 0.48609(9) 0.0233(3) Uani 1 1 d .
C10 C 0.62612(14) 0.08129(8) 0.47932(9) 0.0251(3) Uani 1 1 d .
H10 H 0.5624 0.0844 0.4199 0.030 Uiso 1 1 calc R
C11 C 0.57881(13) 0.09641(7) 0.55735(9) 0.0228(2) Uani 1 1 d .
H11 H 0.6481 0.0931 0.6145 0.027 Uiso 1 1 calc R
C12 C 0.43145(13) 0.11764(7) 0.56509(9) 0.0217(2) Uani 1 1 d .
C13 C 0.32546(15) 0.13228(8) 0.48426(9) 0.0268(3) Uani 1 1 d .
H13 H 0.3502 0.1288 0.4245 0.032 Uiso 1 1 calc R
C14 C 0.18531(14) 0.15172(8) 0.48984(10) 0.0286(3) Uani 1 1 d .
H14 H 0.1157 0.1618 0.4342 0.034 Uiso 1 1 calc R
C15 C 0.14666(14) 0.15645(8) 0.57593(10) 0.0282(3) Uani 1 1 d .
H15 H 0.0506 0.1696 0.5796 0.034 Uiso 1 1 calc R
C16 C 0.24908(14) 0.14181(8) 0.65743(9) 0.0243(3) Uani 1 1 d .
H16 H 0.2220 0.1445 0.7166 0.029 Uiso 1 1 calc R
C17 C 0.39108(13) 0.12317(7) 0.65322(9) 0.0200(2) Uani 1 1 d .
C18 C 0.66759(13) 0.16825(7) 0.76793(8) 0.0208(2) Uani 1 1 d .
C19 C 0.64491(14) 0.24564(8) 0.73619(9) 0.0242(3) Uani 1 1 d .
H19 H 0.5501 0.2638 0.7110 0.029 Uiso 1 1 calc R
C20 C 0.76199(16) 0.29570(8) 0.74176(10) 0.0295(3) Uani 1 1 d .
H20 H 0.7470 0.3486 0.7214 0.035 Uiso 1 1 calc R
C21 C 0.90090(16) 0.26885(9) 0.77693(11) 0.0343(3) Uani 1 1 d .
H21 H 0.9805 0.3033 0.7795 0.041 Uiso 1 1 calc R
C22 C 0.92391(15) 0.19253(10) 0.80816(11) 0.0356(3) Uani 1 1 d .
H22 H 1.0190 0.1745 0.8325 0.043 Uiso 1 1 calc R
C23 C 0.80722(15) 0.14209(9) 0.80384(10) 0.0289(3) Uani 1 1 d .
H23 H 0.8229 0.0895 0.8255 0.035 Uiso 1 1 calc R
C24 C 0.43012(13) 0.12566(7) 0.85597(9) 0.0218(2) Uani 1 1 d .
C25 C 0.39873(15) 0.20391(8) 0.87356(10) 0.0269(3) Uani 1 1 d .
H25 H 0.4260 0.2448 0.8364 0.032 Uiso 1 1 calc R
C26 C 0.32765(16) 0.22172(9) 0.94538(10) 0.0312(3) Uani 1 1 d .
H26 H 0.3067 0.2749 0.9574 0.037 Uiso 1 1 calc R
C27 C 0.28730(16) 0.16202(10) 0.99945(10) 0.0333(3) Uani 1 1 d .
H27 H 0.2385 0.1743 1.0484 0.040 Uiso 1 1 calc R
C28 C 0.31797(17) 0.08453(10) 0.98228(11) 0.0355(3) Uani 1 1 d .
H28 H 0.2903 0.0438 1.0195 0.043 Uiso 1 1 calc R
C29 C 0.38923(15) 0.06618(8) 0.91071(10) 0.0285(3) Uani 1 1 d .
H29 H 0.4101 0.0129 0.8991 0.034 Uiso 1 1 calc R
O1 O 0.85753(10) 0.04568(6) 0.56237(7) 0.0308(2) Uani 1 1 d .
P1 P 0.51887(3) 0.099318(18) 0.76105(2) 0.01890(9) Uani 1 1 d .
S1 S 0.58347(4) -0.010288(18) 0.76819(2) 0.02511(9) Uani 1 1 d .

loop_
_atom_site_aniso_label
_atom_site_aniso_U_11
_atom_site_aniso_U_22
_atom_site_aniso_U_33
_atom_site_aniso_U_23
_atom_site_aniso_U_13
_atom_site_aniso_U_12
C1 0.0268(6) 0.0260(6) 0.0280(7) 0.0019(5) 0.0060(5) 0.0035(5)
C2 0.0291(7) 0.0302(7) 0.0332(7) 0.0000(6) 0.0123(6) 0.0039(5)
C3 0.0355(7) 0.0329(7) 0.0274(7) 0.0012(5) 0.0121(6) -0.0007(6)
C4 0.0345(7) 0.0345(7) 0.0297(7) 0.0064(6) 0.0057(6) 0.0045(6)
C5 0.0270(7) 0.0306(7) 0.0319(7) 0.0027(6) 0.0065(5) 0.0049(5)
C6 0.0242(6) 0.0230(6) 0.0253(6) -0.0006(5) 0.0060(5) -0.0005(5)
C7 0.0221(6) 0.0246(6) 0.0286(7) -0.0012(5) 0.0075(5) 0.0006(5)
C8 0.0209(6) 0.0239(6) 0.0282(6) -0.0020(5) 0.0063(5) 0.0003(5)
C9 0.0238(6) 0.0204(6) 0.0256(6) -0.0006(5) 0.0048(5) -0.0004(5)
C10 0.0220(6) 0.0291(6) 0.0234(6) 0.0006(5) 0.0033(5) 0.0001(5)
C11 0.0204(6) 0.0249(6) 0.0221(6) 0.0001(5) 0.0022(5) -0.0007(5)
C12 0.0214(6) 0.0204(6) 0.0231(6) 0.0005(5) 0.0042(5) 0.0002(4)
C13 0.0269(6) 0.0293(7) 0.0229(6) 0.0015(5) 0.0024(5) 0.0006(5)
C14 0.0229(6) 0.0309(7) 0.0283(7) 0.0026(5) -0.0028(5) 0.0007(5)
C15 0.0190(6) 0.0285(7) 0.0359(7) 0.0006(5) 0.0028(5) 0.0011(5)
C16 0.0205(6) 0.0251(6) 0.0280(6) 0.0001(5) 0.0065(5) -0.0008(5)
C17 0.0202(6) 0.0172(5) 0.0216(6) 0.0002(4) 0.0023(4) -0.0006(4)
C18 0.0208(6) 0.0240(6) 0.0178(5) -0.0010(4) 0.0047(4) -0.0029(4)
C19 0.0249(6) 0.0254(6) 0.0231(6) 0.0001(5) 0.0063(5) -0.0031(5)
C20 0.0362(7) 0.0265(7) 0.0270(7) -0.0007(5) 0.0091(6) -0.0092(6)
C21 0.0294(7) 0.0414(8) 0.0333(7) -0.0059(6) 0.0093(6) -0.0151(6)
C22 0.0207(6) 0.0465(9) 0.0379(8) -0.0026(7) 0.0021(6) -0.0041(6)
C23 0.0236(6) 0.0316(7) 0.0299(7) 0.0023(5) 0.0017(5) -0.0006(5)
C24 0.0208(6) 0.0237(6) 0.0211(6) 0.0002(5) 0.0047(5) -0.0022(5)
C25 0.0309(7) 0.0243(6) 0.0279(6) -0.0020(5) 0.0118(5) -0.0038(5)
C26 0.0334(7) 0.0306(7) 0.0315(7) -0.0062(6) 0.0114(6) -0.0022(6)
C27 0.0338(7) 0.0447(8) 0.0243(6) -0.0021(6) 0.0126(6) -0.0019(6)
C28 0.0394(8) 0.0398(8) 0.0306(7) 0.0093(6) 0.0146(6) -0.0016(6)
C29 0.0327(7) 0.0265(7) 0.0272(7) 0.0044(5) 0.0087(5) -0.0010(5)
O1 0.0264(5) 0.0387(6) 0.0267(5) 0.0022(4) 0.0043(4) 0.0043(4)
P1 0.01904(15) 0.01810(15) 0.01949(16) 0.00090(11) 0.00380(11) -0.00027(11)
S1 0.02653(17) 0.01933(16) 0.02847(17) 0.00123(12) 0.00337(13) 0.00285(11)

loop_
_atom_type_symbol
_atom_type_description
_atom_type_scat_dispersion_real
_atom_type_scat_dispersion_imag
_atom_type_scat_source
C C 0.0033 0.0016 'International Tables Vol C Tables 4.2.6.8 and 6.1.1.4'
H H 0.0000 0.0000 'International Tables Vol C Tables 4.2.6.8 and 6.1.1.4'
O O 0.0106 0.0060 'International Tables Vol C Tables 4.2.6.8 and 6.1.1.4'
P P 0.1023 0.0942 'International Tables Vol C Tables 4.2.6.8 and 6.1.1.4'
S S 0.1246 0.1234 'International Tables Vol C Tables 4.2.6.8 and 6.1.1.4'

loop_
_geom_angle_atom_site_label_1
_geom_angle_atom_site_label_2
_geom_angle_atom_site_label_3
_geom_angle
C2 C1 C6 119.90(13)
C2 C1 H1 120.1
C6 C1 H1 120.1
C3 C2 C1 120.82(13)
C3 C2 H2 119.6
C1 C2 H2 119.6
C2 C3 C4 119.99(13)
C2 C3 H3 120.0
C4 C3 H3 120.0
C5 C4 C3 119.42(13)
C5 C4 H4 120.3
C3 C4 H4 120.3
C4 C5 C6 121.27(13)
C4 C5 H5 119.4
C6 C5 H5 119.4
C5 C6 C1 118.60(12)
C5 C6 C7 118.30(12)
C1 C6 C7 123.10(12)
C8 C7 C6 127.28(12)
C8 C7 H7 116.4
C6 C7 H7 116.4
C7 C8 C9 123.81(12)
C7 C8 H8 118.1
C9 C8 H8 118.1
O1 C9 C8 119.81(12)
O1 C9 C10 120.52(12)
C8 C9 C10 119.67(11)
C11 C10 C9 119.32(12)
C11 C10 H10 120.3
C9 C10 H10 120.3
C10 C11 C12 127.31(12)
C10 C11 H11 116.3
C12 C11 H11 116.3
C13 C12 C17 117.92(11)
C13 C12 C11 120.44(12)
C17 C12 C11 121.63(11)
C14 C13 C12 121.44(12)
C14 C13 H13 119.3
C12 C13 H13 119.3
C15 C14 C13 120.26(12)
C15 C14 H14 119.9
C13 C14 H14 119.9
C14 C15 C16 119.71(12)
C14 C15 H15 120.1
C16 C15 H15 120.1
C15 C16 C17 120.82(12)
C15 C16 H16 119.6
C17 C16 H16 119.6
C16 C17 C12 119.85(11)
C16 C17 P1 119.26(9)
C12 C17 P1 120.75(9)
C23 C18 C19 119.67(12)
C23 C18 P1 118.70(10)
C19 C18 P1 121.61(10)
C20 C19 C18 119.47(13)
C20 C19 H19 120.3
C18 C19 H19 120.3
C19 C20 C21 120.40(13)
C19 C20 H20 119.8
C21 C20 H20 119.8
C22 C21 C20 120.36(13)
C22 C21 H21 119.8
C20 C21 H21 119.8
C21 C22 C23 119.72(14)
C21 C22 H22 120.1
C23 C22 H22 120.1
C22 C23 C18 120.36(13)
C22 C23 H23 119.8
C18 C23 H23 119.8
C29 C24 C25 119.47(12)
C29 C24 P1 118.95(10)
C25 C24 P1 121.56(10)
C26 C25 C24 119.98(13)
C26 C25 H25 120.0
C24 C25 H25 120.0
C27 C26 C25 120.10(14)
C27 C26 H26 120.0
C25 C26 H26 120.0
C28 C27 C26 120.14(13)
C28 C27 H27 119.9
C26 C27 H27 119.9
C27 C28 C29 120.16(14)
C27 C28 H28 119.9
C29 C28 H28 119.9
C28 C29 C24 120.16(13)
C28 C29 H29 119.9
C24 C29 H29 119.9
C24 P1 C18 105.90(6)
C24 P1 C17 105.76(6)
C18 P1 C17 105.90(6)
C24 P1 S1 112.53(4)
C18 P1 S1 112.34(4)
C17 P1 S1 113.77(4)

loop_
_geom_bond_atom_site_label_1
_geom_bond_atom_site_label_2
_geom_bond_distance
C1 C2 1.3913(19)
C1 C6 1.4029(18)
C1 H1 0.9500
C2 C3 1.387(2)
C2 H2 0.9500
C3 C4 1.391(2)
C3 H3 0.9500
C4 C5 1.391(2)
C4 H4 0.9500
C5 C6 1.4012(19)
C5 H5 0.9500
C6 C7 1.4667(18)
C7 C8 1.3360(19)
C7 H7 0.9500
C8 C9 1.4802(18)
C8 H8 0.9500
C9 O1 1.2239(16)
C9 C10 1.4862(18)
C10 C11 1.3307(18)
C10 H10 0.9500
C11 C12 1.4700(17)
C11 H11 0.9500
C12 C13 1.4044(18)
C12 C17 1.4169(17)
C13 C14 1.3881(19)
C13 H13 0.9500
C14 C15 1.380(2)
C14 H14 0.9500
C15 C16 1.3932(19)
C15 H15 0.9500
C16 C17 1.3970(17)
C16 H16 0.9500
C17 P1 1.8219(12)
C18 C23 1.3929(18)
C18 C19 1.3978(18)
C18 P1 1.8212(13)
C19 C20 1.3884(18)
C19 H19 0.9500
C20 C21 1.389(2)
C20 H20 0.9500
C21 C22 1.379(2)
C21 H21 0.9500
C22 C23 1.392(2)
C22 H22 0.9500
C23 H23 0.9500
C24 C29 1.3923(18)
C24 C25 1.3997(18)
C24 P1 1.8173(13)
C25 C26 1.3901(18)
C25 H25 0.9500
C26 C27 1.387(2)
C26 H26 0.9500
C27 C28 1.384(2)
C27 H27 0.9500
C28 C29 1.390(2)
C28 H28 0.9500
C29 H29 0.9500
P1 S1 1.9593(5)

loop_
_geom_torsion_atom_site_label_1
_geom_torsion_atom_site_label_2
_geom_torsion_atom_site_label_3
_geom_torsion_atom_site_label_4
_geom_torsion
C6 C1 C2 C3 0.4(2)
C1 C2 C3 C4 -0.2(2)
C2 C3 C4 C5 0.0(2)
C3 C4 C5 C6 0.1(2)
C4 C5 C6 C1 0.1(2)
C4 C5 C6 C7 -179.98(13)
C2 C1 C6 C5 -0.3(2)
C2 C1 C6 C7 179.75(13)
C5 C6 C7 C8 -175.41(14)
C1 C6 C7 C8 4.5(2)
C6 C7 C8 C9 175.84(12)
C7 C8 C9 O1 -162.76(13)
C7 C8 C9 C10 16.40(19)
O1 C9 C10 C11 9.3(2)
C8 C9 C10 C11 -169.87(12)
C9 C10 C11 C12 -179.03(12)
C10 C11 C12 C13 -6.9(2)
C10 C11 C12 C17 172.35(13)
C17 C12 C13 C14 0.1(2)
C11 C12 C13 C14 179.41(12)
C12 C13 C14 C15 -0.6(2)
C13 C14 C15 C16 0.2(2)
C14 C15 C16 C17 0.7(2)
C15 C16 C17 C12 -1.11(19)
C15 C16 C17 P1 -176.72(10)
C13 C12 C17 C16 0.72(18)
C11 C12 C17 C16 -178.58(12)
C13 C12 C17 P1 176.26(10)
C11 C12 C17 P1 -3.04(17)
C23 C18 C19 C20 -0.63(19)
P1 C18 C19 C20 -179.14(10)
C18 C19 C20 C21 1.2(2)
C19 C20 C21 C22 -1.1(2)
C20 C21 C22 C23 0.4(2)
C21 C22 C23 C18 0.2(2)
C19 C18 C23 C22 -0.1(2)
P1 C18 C23 C22 178.50(11)
C29 C24 C25 C26 0.2(2)
P1 C24 C25 C26 178.47(11)
C24 C25 C26 C27 -0.2(2)
C25 C26 C27 C28 0.2(2)
C26 C27 C28 C29 -0.1(2)
C27 C28 C29 C24 0.0(2)
C25 C24 C29 C28 -0.1(2)
P1 C24 C29 C28 -178.40(11)
C29 C24 P1 C18 -136.26(11)
C25 C24 P1 C18 45.46(12)
C29 C24 P1 C17 111.63(11)
C25 C24 P1 C17 -66.66(12)
C29 C24 P1 S1 -13.15(12)
C25 C24 P1 S1 168.56(10)
C23 C18 P1 C24 104.74(11)
C19 C18 P1 C24 -76.74(11)
C23 C18 P1 C17 -143.25(10)
C19 C18 P1 C17 35.28(12)
C23 C18 P1 S1 -18.48(12)
C19 C18 P1 S1 160.04(9)
C16 C17 P1 C24 -11.12(12)
C12 C17 P1 C24 173.31(10)
C16 C17 P1 C18 -123.23(10)
C12 C17 P1 C18 61.20(11)
C16 C17 P1 S1 112.89(10)
C12 C17 P1 S1 -62.67(11)
